data_4350375
loop_
_publ_author_name
'Lu, Connie C.'
'Peters, Jonas C.'

_publ_section_title
;
 Pseudotetrahedral manganese complexes supported by the anionic
 tris(phosphino)borate ligand [PhBP(iPr)3].
;
_journal_issue 21
_journal_name_full 'Inorganic chemistry'
_journal_page_first 8597
_journal_page_last 8607
_journal_paper_doi 10.1021/ic060735q
_journal_volume 45
_journal_year 2006
_chemical_formula_sum 'C104 H92 I2 Mn2 N6 O2'
_chemical_formula_weight 1821.52
_space_group_IT_number 2
_space_group_name_Hall '-P 1'
_space_group_name_H-M_alt 'P -1'
_symmetry_cell_setting triclinic
_symmetry_Int_Tables_number 2
_symmetry_space_group_name_H-M 'P -1'
_atom_sites_solution_hydrogens geom
_atom_sites_solution_primary direct
_atom_sites_solution_secondary difmap
_audit_creation_method SHELXL-97
_cell_angle_alpha 81.448(5)
_cell_angle_beta 81.588(5)
_cell_angle_gamma 76.562(5)
_cell_formula_units_Z 1
_cell_length_a 10.602(3)
_cell_length_b 12.269(3)
_cell_length_c 17.484(4)
_cell_measurement_reflns_used 1766
_cell_measurement_temperature 100
_cell_measurement_theta_max 26.94
_cell_measurement_theta_min 2.20
_cell_volume 2172.6(10)
_computing_cell_refinement 'Bruker SMART 5.606'
_computing_data_collection 'Bruker SMART 5.054'
_computing_data_reduction 'Bruker SAINT 6.45'
_computing_structure_refinement 'Bruker SHELXTL 6.14'
_computing_structure_solution 'Bruker SHELXTL 6.14'
_diffrn_ambient_temperature 100
_diffrn_measured_fraction_theta_full 0.661
_diffrn_measured_fraction_theta_max 0.661
_diffrn_measurement_device_type 'Bruker SMART 1000'
_diffrn_measurement_method '\w scans'
_diffrn_radiation_monochromator graphite
_diffrn_radiation_source 'normal-focus sealed tube'
_diffrn_radiation_type MoK\a
_diffrn_radiation_wavelength 0.71073
_diffrn_reflns_av_R_equivalents 0.0000
_diffrn_reflns_av_sigmaI/netI 0.2405
_diffrn_reflns_limit_h_max 14
_diffrn_reflns_limit_h_min -13
_diffrn_reflns_limit_k_max 16
_diffrn_reflns_limit_k_min -15
_diffrn_reflns_limit_l_max 23
_diffrn_reflns_limit_l_min 0
_diffrn_reflns_number 7486
_diffrn_reflns_theta_full 28.33
_diffrn_reflns_theta_max 28.33
_diffrn_reflns_theta_min 2.19
_diffrn_standards_decay_% 0
_diffrn_standards_interval_time 'initial data recollected at end'
_exptl_absorpt_coefficient_mu 1.056
_exptl_absorpt_correction_T_max 0.969
_exptl_absorpt_correction_T_min 0.851
_exptl_absorpt_correction_type multi-scan
_exptl_absorpt_process_details twinabs
_exptl_crystal_colour colorless
_exptl_crystal_density_diffrn 1.392
_exptl_crystal_density_method 'not measured'
_exptl_crystal_description 'thin blade'
_exptl_crystal_F_000 930
_exptl_crystal_size_max 0.43
_exptl_crystal_size_mid 0.13
_exptl_crystal_size_min 0.03
_refine_diff_density_max 2.832
_refine_diff_density_min -1.496
_refine_diff_density_rms 0.187
_refine_ls_extinction_method none
_refine_ls_goodness_of_fit_ref 1.282
_refine_ls_hydrogen_treatment noref
_refine_ls_matrix_type full
_refine_ls_number_parameters 244
_refine_ls_number_reflns 7486
_refine_ls_number_restraints 0
_refine_ls_restrained_S_all 1.282
_refine_ls_R_factor_all 0.1561
_refine_ls_R_factor_gt 0.0892
_refine_ls_shift/su_max 0.000
_refine_ls_shift/su_mean 0.000
_refine_ls_structure_factor_coef Fsqd
_refine_ls_weighting_details 'calc w=1/[\s^2^(Fo^2^)] where P=(Fo^2^+2Fc^2^)/3'
_refine_ls_weighting_scheme sigma
_refine_ls_wR_factor_gt 0.1213
_refine_ls_wR_factor_ref 0.1304
_reflns_number_gt 4104
_reflns_number_total 7486
_reflns_threshold_expression >2sigma(I)
_cod_data_source_file ic060735qsi20060501_035824.cif
_cod_data_source_block ((Hdbabh)MnI(N-dbabh))2
_cod_original_cell_volume 2172.6(9)
_cod_original_sg_symbol_H-M P-1
_cod_database_code 4350375

loop_
_symmetry_equiv_pos_as_xyz
'x, y, z'
'-x, -y, -z'

loop_
_atom_site_label
_atom_site_type_symbol
_atom_site_fract_x
_atom_site_fract_y
_atom_site_fract_z
_atom_site_U_iso_or_equiv
_atom_site_adp_type
_atom_site_occupancy
_atom_site_symmetry_multiplicity
_atom_site_calc_flag
_atom_site_refinement_flags
Mn Mn 0.96590(17) 0.08474(14) 0.55530(10) 0.0128(5) Uani 1 1 d .
N1 N 0.8427(9) 0.1627(8) 0.6450(5) 0.015(2) Uiso 1 1 d .
H H 0.8827 0.2137 0.6612 0.018 Uiso 1 1 calc R
N2 N 0.9351(8) 0.0936(7) 0.4363(5) 0.008(2) Uiso 1 1 d .
N3 N 0.0723(9) 0.1919(8) 0.7634(5) 0.020(3) Uiso 1 1 d .
H3A H 0.0106 0.2453 0.7353 0.024 Uiso 1 1 d .
I I 1.16464(9) 0.20507(7) 0.54632(5) 0.0163(2) Uani 1 1 d .
O O 0.8950(8) 0.4286(6) 0.6586(4) 0.023(2) Uiso 1 1 d .
C1 C 0.7018(11) 0.2197(10) 0.6347(7) 0.020(3) Uiso 1 1 d .
H1 H 0.6871 0.2815 0.5905 0.024 Uiso 1 1 calc R
C2 C 0.6540(11) 0.2519(10) 0.7163(6) 0.012(3) Uiso 1 1 d .
C3 C 0.5563(11) 0.3412(10) 0.7446(7) 0.022(3) Uiso 1 1 d .
H3 H 0.5072 0.3971 0.7104 0.027 Uiso 1 1 calc R
C4 C 0.5353(12) 0.3431(11) 0.8254(7) 0.029(4) Uiso 1 1 d .
H4 H 0.4706 0.4027 0.8456 0.035 Uiso 1 1 calc R
C5 C 0.6020(12) 0.2651(10) 0.8758(8) 0.028(4) Uiso 1 1 d .
H5 H 0.5859 0.2706 0.9301 0.034 Uiso 1 1 calc R
C6 C 0.6989(11) 0.1724(10) 0.8458(7) 0.023(3) Uiso 1 1 d .
H6 H 0.7456 0.1146 0.8799 0.028 Uiso 1 1 calc R
C7 C 0.7212(11) 0.1706(9) 0.7665(6) 0.010(3) Uiso 1 1 d .
C8 C 0.8058(12) 0.0867(10) 0.7125(7) 0.022(3) Uiso 1 1 d .
H8 H 0.8810 0.0340 0.7360 0.026 Uiso 1 1 calc R
C9 C 0.7144(11) 0.0285(10) 0.6810(6) 0.016(3) Uiso 1 1 d .
C10 C 0.6806(11) -0.0726(10) 0.6964(7) 0.024(3) Uiso 1 1 d .
H10 H 0.7210 -0.1299 0.7334 0.029 Uiso 1 1 calc R
C11 C 0.5845(12) -0.0901(11) 0.6563(7) 0.027(4) Uiso 1 1 d .
H11 H 0.5630 -0.1622 0.6650 0.032 Uiso 1 1 calc R
C12 C 0.5196(13) -0.0095(11) 0.6051(7) 0.032(4) Uiso 1 1 d .
H12 H 0.4558 -0.0256 0.5782 0.038 Uiso 1 1 calc R
C13 C 0.5496(12) 0.1000(11) 0.5929(7) 0.028(4) Uiso 1 1 d .
H13 H 0.5032 0.1602 0.5601 0.034 Uiso 1 1 calc R
C14 C 0.6496(12) 0.1145(10) 0.6312(7) 0.021(3) Uiso 1 1 d .
C15 C 0.9832(11) 0.1830(9) 0.3815(6) 0.007(3) Uiso 1 1 d .
H15 H 1.0744 0.1911 0.3831 0.009 Uiso 1 1 calc R
C16 C 0.8648(12) 0.2893(10) 0.4006(6) 0.023(3) Uiso 1 1 d .
C17 C 0.8665(11) 0.4013(10) 0.3971(6) 0.017(3) Uiso 1 1 d .
H17 H 0.9437 0.4302 0.3843 0.021 Uiso 1 1 calc R
C18 C 0.7398(12) 0.4701(11) 0.4148(7) 0.028(4) Uiso 1 1 d .
H18 H 0.7318 0.5481 0.4177 0.034 Uiso 1 1 calc R
C19 C 0.6360(12) 0.4294(10) 0.4268(6) 0.020(3) Uiso 1 1 d .
H19 H 0.5543 0.4807 0.4343 0.024 Uiso 1 1 calc R
C20 C 0.6351(12) 0.3168(10) 0.4297(6) 0.021(3) Uiso 1 1 d .
H20 H 0.5568 0.2894 0.4388 0.025 Uiso 1 1 calc R
C21 C 0.7610(11) 0.2448(10) 0.4181(6) 0.014(3) Uiso 1 1 d .
C22 C 0.8015(11) 0.1168(10) 0.4096(6) 0.018(3) Uiso 1 1 d .
H22 H 0.7405 0.0683 0.4364 0.021 Uiso 1 1 calc R
C23 C 0.8365(10) 0.1163(9) 0.3208(6) 0.006(3) Uiso 1 1 d .
C24 C 0.7727(12) 0.0944(10) 0.2656(7) 0.022(3) Uiso 1 1 d .
H24 H 0.6949 0.0665 0.2780 0.026 Uiso 1 1 calc R
C25 C 0.8290(12) 0.1158(10) 0.1883(7) 0.031(4) Uiso 1 1 d .
H25 H 0.7900 0.0977 0.1476 0.037 Uiso 1 1 calc R
C26 C 0.9315(12) 0.1590(10) 0.1700(7) 0.029(4) Uiso 1 1 d .
H26 H 0.9637 0.1730 0.1166 0.035 Uiso 1 1 calc R
C27 C 0.9973(12) 0.1859(10) 0.2282(7) 0.025(3) Uiso 1 1 d .
H27 H 1.0726 0.2174 0.2149 0.030 Uiso 1 1 calc R
C28 C 0.9466(10) 0.1643(9) 0.3040(6) 0.009(3) Uiso 1 1 d .
C29 C 0.1982(11) 0.2317(9) 0.7580(7) 0.017(3) Uiso 1 1 d .
H29 H 0.2503 0.2371 0.7056 0.020 Uiso 1 1 calc R
C30 C 0.2634(12) 0.1494(10) 0.8228(6) 0.014(3) Uiso 1 1 d .
C31 C 0.3961(12) 0.1000(10) 0.8288(7) 0.022(3) Uiso 1 1 d .
H31 H 0.4632 0.1147 0.7889 0.026 Uiso 1 1 calc R
C32 C 0.4230(12) 0.0289(10) 0.8962(7) 0.024(3) Uiso 1 1 d .
H32 H 0.5112 -0.0079 0.9014 0.029 Uiso 1 1 calc R
C33 C 0.3277(11) 0.0083(10) 0.9569(6) 0.019(3) Uiso 1 1 d .
H33 H 0.3515 -0.0410 1.0022 0.023 Uiso 1 1 calc R
C34 C 0.1954(12) 0.0607(10) 0.9509(7) 0.021(3) Uiso 1 1 d .
H34 H 0.1288 0.0499 0.9921 0.025 Uiso 1 1 calc R
C35 C 0.1678(11) 0.1271(10) 0.8838(7) 0.015(3) Uiso 1 1 d .
C36 C 0.0382(12) 0.1947(10) 0.8517(6) 0.022(3) Uiso 1 1 d .
H36 H -0.0446 0.1722 0.8763 0.027 Uiso 1 1 calc R
C37 C 0.0467(12) 0.3228(10) 0.8522(7) 0.021(3) Uiso 1 1 d .
C38 C -0.0173(13) 0.4015(11) 0.9013(7) 0.036(4) Uiso 1 1 d .
H38 H -0.0834 0.3851 0.9414 0.043 Uiso 1 1 calc R
C39 C 0.0175(12) 0.5044(11) 0.8903(7) 0.033(4) Uiso 1 1 d .
H39 H -0.0274 0.5622 0.9212 0.040 Uiso 1 1 calc R
C40 C 0.1175(13) 0.5227(11) 0.8342(7) 0.038(4) Uiso 1 1 d .
H40 H 0.1420 0.5934 0.8290 0.046 Uiso 1 1 calc R
C41 C 0.1859(12) 0.4446(10) 0.7843(7) 0.032(4) Uiso 1 1 d .
H41 H 0.2550 0.4595 0.7458 0.038 Uiso 1 1 calc R
C42 C 0.1446(11) 0.3436(10) 0.7954(6) 0.016(3) Uiso 1 1 d .
C43 C 0.8383(13) 0.4947(10) 0.7229(7) 0.030(4) Uiso 1 1 d .
H43A H 0.9063 0.5162 0.7471 0.037 Uiso 1 1 calc R
H43B H 0.7850 0.4536 0.7632 0.037 Uiso 1 1 calc R
C44 C 0.7535(13) 0.5976(11) 0.6801(7) 0.041(4) Uiso 1 1 d .
H44A H 0.6727 0.6265 0.7138 0.049 Uiso 1 1 calc R
H44B H 0.8018 0.6589 0.6639 0.049 Uiso 1 1 calc R
C45 C 0.7225(13) 0.5560(11) 0.6112(7) 0.044(4) Uiso 1 1 d .
H45A H 0.7017 0.6190 0.5694 0.053 Uiso 1 1 calc R
H45B H 0.6470 0.5194 0.6252 0.053 Uiso 1 1 calc R
C46 C 0.8427(12) 0.4725(10) 0.5853(7) 0.025(4) Uiso 1 1 d .
H46A H 0.8209 0.4123 0.5610 0.029 Uiso 1 1 calc R
H46B H 0.9043 0.5095 0.5483 0.029 Uiso 1 1 calc R
C47 C 0.5860(17) 0.7307(15) 0.8833(10) 0.079(6) Uiso 1 1 d .
H47 H 0.5604 0.7942 0.8463 0.094 Uiso 1 1 calc R
C48 C 0.539(2) 0.644(2) 0.8790(13) 0.138(9) Uiso 1 1 d .
H48 H 0.4778 0.6362 0.8466 0.165 Uiso 1 1 calc R
C49 C 0.604(2) 0.5617(18) 0.9364(12) 0.120(8) Uiso 1 1 d .
H49 H 0.5922 0.4871 0.9366 0.144 Uiso 1 1 calc R
C50 C 0.6877(19) 0.5747(17) 0.9973(12) 0.116(8) Uiso 1 1 d .
H50 H 0.7186 0.5139 1.0350 0.139 Uiso 1 1 calc R
C51 C 0.7161(15) 0.6791(13) 0.9943(9) 0.055(5) Uiso 1 1 d .
H51 H 0.7626 0.7005 1.0301 0.066 Uiso 1 1 calc R
C52 C 0.6686(16) 0.7446(15) 0.9341(9) 0.070(5) Uiso 1 1 d .
H52 H 0.6957 0.8144 0.9234 0.084 Uiso 1 1 calc R

loop_
_atom_site_aniso_label
_atom_site_aniso_U_11
_atom_site_aniso_U_22
_atom_site_aniso_U_33
_atom_site_aniso_U_23
_atom_site_aniso_U_13
_atom_site_aniso_U_12
Mn 0.0098(12) 0.0103(12) 0.0165(12) -0.0047(11) -0.0022(9) 0.0036(10)
I 0.0111(4) 0.0136(5) 0.0235(5) -0.0064(5) -0.0027(4) 0.0021(4)

loop_
_atom_type_symbol
_atom_type_description
_atom_type_scat_dispersion_real
_atom_type_scat_dispersion_imag
_atom_type_scat_source
C C 0.0033 0.0016 'International Tables Vol C Tables 4.2.6.8 and 6.1.1.4'
H H 0.0000 0.0000 'International Tables Vol C Tables 4.2.6.8 and 6.1.1.4'
Mn Mn 0.3368 0.7283 'International Tables Vol C Tables 4.2.6.8 and 6.1.1.4'
I I -0.4742 1.8119 'International Tables Vol C Tables 4.2.6.8 and 6.1.1.4'
N N 0.0061 0.0033 'International Tables Vol C Tables 4.2.6.8 and 6.1.1.4'
O O 0.0106 0.0060 'International Tables Vol C Tables 4.2.6.8 and 6.1.1.4'

loop_
_geom_angle_atom_site_label_1
_geom_angle_atom_site_label_2
_geom_angle_atom_site_label_3
_geom_angle
_geom_angle_site_symmetry_1
_geom_angle_site_symmetry_3
N1 Mn N2 128.7(4) . .
N1 Mn N2 124.9(4) . 2_756
N2 Mn N2 94.2(3) . 2_756
N1 Mn I 97.2(2) . .
N2 Mn I 103.0(2) . .
N2 Mn I 105.5(2) 2_756 .
N1 Mn Mn 151.5(3) . 2_756
N2 Mn Mn 47.8(2) . 2_756
N2 Mn Mn 46.3(2) 2_756 2_756
I Mn Mn 111.23(8) . 2_756
C8 N1 C1 93.2(8) . .
C8 N1 Mn 115.4(7) . .
C1 N1 Mn 120.8(7) . .
C8 N1 H 108.8 . .
C1 N1 H 108.8 . .
Mn N1 H 108.8 . .
C15 N2 C22 96.2(8) . .
C15 N2 Mn 116.6(6) . .
C22 N2 Mn 123.2(6) . .
C15 N2 Mn 123.8(6) . 2_756
C22 N2 Mn 113.8(6) . 2_756
Mn N2 Mn 85.8(3) . 2_756
C29 N3 C36 95.5(8) . .
C29 N3 H3A 110.8 . .
C36 N3 H3A 111.5 . .
C46 O C43 115.0(9) . .
N1 C1 C2 99.9(9) . .
N1 C1 C14 98.6(10) . .
C2 C1 C14 105.0(9) . .
N1 C1 H1 116.8 . .
C2 C1 H1 116.8 . .
C14 C1 H1 116.8 . .
C7 C2 C3 120.7(11) . .
C7 C2 C1 106.9(11) . .
C3 C2 C1 132.3(12) . .
C4 C3 C2 116.9(12) . .
C4 C3 H3 121.6 . .
C2 C3 H3 121.6 . .
C5 C4 C3 123.4(13) . .
C5 C4 H4 118.3 . .
C3 C4 H4 118.3 . .
C4 C5 C6 118.8(12) . .
C4 C5 H5 120.6 . .
C6 C5 H5 120.6 . .
C7 C6 C5 118.1(12) . .
C7 C6 H6 120.9 . .
C5 C6 H6 120.9 . .
C2 C7 C6 122.0(11) . .
C2 C7 C8 103.3(10) . .
C6 C7 C8 134.6(12) . .
N1 C8 C9 102.5(9) . .
N1 C8 C7 101.5(9) . .
C9 C8 C7 107.7(9) . .
N1 C8 H8 114.6 . .
C9 C8 H8 114.6 . .
C7 C8 H8 114.6 . .
C10 C9 C14 121.2(12) . .
C10 C9 C8 136.1(12) . .
C14 C9 C8 102.4(10) . .
C9 C10 C11 117.7(13) . .
C9 C10 H10 121.1 . .
C11 C10 H10 121.1 . .
C12 C11 C10 123.6(13) . .
C12 C11 H11 118.2 . .
C10 C11 H11 118.2 . .
C11 C12 C13 118.5(13) . .
C11 C12 H12 120.7 . .
C13 C12 H12 120.7 . .
C14 C13 C12 117.0(13) . .
C14 C13 H13 121.5 . .
C12 C13 H13 121.5 . .
C9 C14 C13 121.8(11) . .
C9 C14 C1 107.2(11) . .
C13 C14 C1 130.8(13) . .
N2 C15 C28 102.5(8) . .
N2 C15 C16 99.0(7) . .
C28 C15 C16 98.4(9) . .
N2 C15 H15 117.8 . .
C28 C15 H15 117.8 . .
C16 C15 H15 117.8 . .
C21 C16 C17 126.1(12) . .
C21 C16 C15 104.0(10) . .
C17 C16 C15 129.8(10) . .
C16 C17 C18 112.8(11) . .
C16 C17 H17 123.6 . .
C18 C17 H17 123.6 . .
C19 C18 C17 122.0(12) . .
C19 C18 H18 119.0 . .
C17 C18 H18 119.0 . .
C18 C19 C20 124.7(13) . .
C18 C19 H19 117.7 . .
C20 C19 H19 117.7 . .
C19 C20 C21 114.6(11) . .
C19 C20 H20 122.7 . .
C21 C20 H20 122.7 . .
C16 C21 C20 119.5(11) . .
C16 C21 C22 109.2(11) . .
C20 C21 C22 130.7(10) . .
N2 C22 C23 101.3(8) . .
N2 C22 C21 98.3(8) . .
C23 C22 C21 102.5(9) . .
N2 C22 H22 117.2 . .
C23 C22 H22 117.2 . .
C21 C22 H22 117.2 . .
C24 C23 C28 123.4(11) . .
C24 C23 C22 132.0(10) . .
C28 C23 C22 103.8(9) . .
C23 C24 C25 115.6(11) . .
C23 C24 H24 122.2 . .
C25 C24 H24 122.2 . .
C26 C25 C24 123.2(13) . .
C26 C25 H25 118.4 . .
C24 C25 H25 118.4 . .
C25 C26 C27 121.5(13) . .
C25 C26 H26 119.2 . .
C27 C26 H26 119.2 . .
C28 C27 C26 116.8(11) . .
C28 C27 H27 121.6 . .
C26 C27 H27 121.6 . .
C27 C28 C23 119.4(10) . .
C27 C28 C15 133.5(10) . .
C23 C28 C15 107.1(9) . .
N3 C29 C30 99.9(8) . .
N3 C29 C42 99.2(8) . .
C30 C29 C42 104.0(9) . .
N3 C29 H29 117.0 . .
C30 C29 H29 117.0 . .
C42 C29 H29 117.0 . .
C35 C30 C31 120.1(11) . .
C35 C30 C29 109.4(11) . .
C31 C30 C29 130.5(10) . .
C32 C31 C30 116.1(11) . .
C32 C31 H31 122.0 . .
C30 C31 H31 122.0 . .
C31 C32 C33 123.4(13) . .
C31 C32 H32 118.3 . .
C33 C32 H32 118.3 . .
C32 C33 C34 119.8(12) . .
C32 C33 H33 120.1 . .
C34 C33 H33 120.1 . .
C35 C34 C33 117.1(11) . .
C35 C34 H34 121.5 . .
C33 C34 H34 121.5 . .
C34 C35 C30 123.4(12) . .
C34 C35 C36 133.9(11) . .
C30 C35 C36 102.7(10) . .
N3 C36 C35 102.4(9) . .
N3 C36 C37 96.7(8) . .
C35 C36 C37 102.8(9) . .
N3 C36 H36 117.3 . .
C35 C36 H36 117.3 . .
C37 C36 H36 117.3 . .
C42 C37 C38 121.9(11) . .
C42 C37 C36 106.7(10) . .
C38 C37 C36 131.1(11) . .
C39 C38 C37 117.9(12) . .
C39 C38 H38 121.1 . .
C37 C38 H38 121.1 . .
C40 C39 C38 119.2(13) . .
C40 C39 H39 120.4 . .
C38 C39 H39 120.4 . .
C39 C40 C41 124.5(12) . .
C39 C40 H40 117.7 . .
C41 C40 H40 117.7 . .
C42 C41 C40 114.3(11) . .
C42 C41 H41 122.8 . .
C40 C41 H41 122.8 . .
C37 C42 C41 122.1(11) . .
C37 C42 C29 105.9(9) . .
C41 C42 C29 131.7(10) . .
O C43 C44 100.7(10) . .
O C43 H43A 111.6 . .
C44 C43 H43A 111.6 . .
O C43 H43B 111.6 . .
C44 C43 H43B 111.6 . .
H43A C43 H43B 109.4 . .
C45 C44 C43 105.0(11) . .
C45 C44 H44A 110.8 . .
C43 C44 H44A 110.8 . .
C45 C44 H44B 110.8 . .
C43 C44 H44B 110.8 . .
H44A C44 H44B 108.8 . .
C44 C45 C46 105.5(12) . .
C44 C45 H45A 110.6 . .
C46 C45 H45A 110.6 . .
C44 C45 H45B 110.6 . .
C46 C45 H45B 110.6 . .
H45A C45 H45B 108.8 . .
O C46 C45 101.4(9) . .
O C46 H46A 111.5 . .
C45 C46 H46A 111.5 . .
O C46 H46B 111.5 . .
C45 C46 H46B 111.5 . .
H46A C46 H46B 109.3 . .
C48 C47 C52 129(2) . .
C48 C47 H47 115.3 . .
C52 C47 H47 115.3 . .
C47 C48 C49 102(2) . .
C47 C48 H48 129.2 . .
C49 C48 H48 129.2 . .
C48 C49 C50 131(2) . .
C48 C49 H49 114.7 . .
C50 C49 H49 114.7 . .
C51 C50 C49 116(2) . .
C51 C50 H50 121.8 . .
C49 C50 H50 121.8 . .
C52 C51 C50 109.1(17) . .
C52 C51 H51 125.5 . .
C50 C51 H51 125.5 . .
C51 C52 C47 131.9(18) . .
C51 C52 H52 114.0 . .
C47 C52 H52 114.0 . .

loop_
_geom_bond_atom_site_label_1
_geom_bond_atom_site_label_2
_geom_bond_distance
_geom_bond_site_symmetry_2
Mn N1 2.085(8) .
Mn N2 2.137(8) .
Mn N2 2.189(8) 2_756
Mn I 2.8149(18) .
Mn Mn 2.945(3) 2_756
N1 C8 1.457(13) .
N1 C1 1.520(13) .
N1 H 0.9300 .
N2 C15 1.478(12) .
N2 C22 1.507(13) .
N2 Mn 2.189(8) 2_756
N3 C29 1.511(12) .
N3 C36 1.538(12) .
N3 H3A 0.9469 .
O C46 1.451(13) .
O C43 1.459(12) .
C1 C2 1.521(13) .
C1 C14 1.530(14) .
C1 H1 1.0000 .
C2 C7 1.366(15) .
C2 C3 1.414(14) .
C3 C4 1.400(14) .
C3 H3 0.9500 .
C4 C5 1.346(16) .
C4 H4 0.9500 .
C5 C6 1.449(15) .
C5 H5 0.9500 .
C6 C7 1.374(14) .
C6 H6 0.9500 .
C7 C8 1.539(14) .
C8 C9 1.531(14) .
C8 H8 1.0000 .
C9 C10 1.349(14) .
C9 C14 1.382(16) .
C10 C11 1.389(15) .
C10 H10 0.9500 .
C11 C12 1.360(16) .
C11 H11 0.9500 .
C12 C13 1.430(14) .
C12 H12 0.9500 .
C13 C14 1.390(15) .
C13 H13 0.9500 .
C15 C28 1.524(13) .
C15 C16 1.623(15) .
C15 H15 1.0000 .
C16 C21 1.317(13) .
C16 C17 1.371(14) .
C17 C18 1.428(15) .
C17 H17 0.9500 .
C18 C19 1.288(14) .
C18 H18 0.9500 .
C19 C20 1.377(14) .
C19 H19 0.9500 .
C20 C21 1.425(14) .
C20 H20 0.9500 .
C21 C22 1.552(14) .
C22 C23 1.543(13) .
C22 H22 1.0000 .
C23 C24 1.346(14) .
C23 C28 1.401(12) .
C24 C25 1.409(14) .
C24 H24 0.9500 .
C25 C26 1.295(14) .
C25 H25 0.9500 .
C26 C27 1.432(15) .
C26 H26 0.9500 .
C27 C28 1.367(13) .
C27 H27 0.9500 .
C29 C30 1.532(15) .
C29 C42 1.560(14) .
C29 H29 1.0000 .
C30 C35 1.402(13) .
C30 C31 1.409(15) .
C31 C32 1.380(15) .
C31 H31 0.9500 .
C32 C33 1.392(13) .
C32 H32 0.9500 .
C33 C34 1.412(14) .
C33 H33 0.9500 .
C34 C35 1.352(15) .
C34 H34 0.9500 .
C35 C36 1.565(15) .
C36 C37 1.595(14) .
C36 H36 1.0000 .
C37 C42 1.369(14) .
C37 C38 1.379(14) .
C38 C39 1.376(14) .
C38 H38 0.9500 .
C39 C40 1.370(14) .
C39 H39 0.9500 .
C40 C41 1.396(15) .
C40 H40 0.9500 .
C41 C42 1.386(14) .
C41 H41 0.9500 .
C43 C44 1.533(16) .
C43 H43A 0.9900 .
C43 H43B 0.9900 .
C44 C45 1.481(14) .
C44 H44A 0.9900 .
C44 H44B 0.9900 .
C45 C46 1.497(15) .
C45 H45A 0.9900 .
C45 H45B 0.9900 .
C46 H46A 0.9900 .
C46 H46B 0.9900 .
C47 C48 1.29(2) .
C47 C52 1.388(19) .
C47 H47 0.9500 .
C48 C49 1.44(3) .
C48 H48 0.9500 .
C49 C50 1.53(2) .
C49 H49 0.9500 .
C50 C51 1.37(2) .
C50 H50 0.9500 .
C51 C52 1.31(2) .
C51 H51 0.9500 .
C52 H52 0.9500 .
